data_7224351
loop_
_publ_author_name
'Chadha, Renu'
'Rani, Dimpy'
'Goyal, Parnika'

_publ_section_title
;
 Novel cocrystals of gliclazide: characterization and evaluation
;
_journal_issue 13
_journal_name_full CrystEngComm
_journal_page_first 2275
_journal_paper_doi 10.1039/C5CE02402A
_journal_volume 18
_journal_year 2016
_chemical_formula_moiety 'C15 H21 N3 O3 S, C4 H6 O5'
_chemical_formula_sum 'C19 H27 N3 O8 S'
_chemical_formula_weight 457.50
_chemical_melting_point 157.26
_chemical_name_common GL-MA
_space_group_IT_number 14
_space_group_name_Hall '-P 2ybc'
_symmetry_cell_setting monoclinic
_symmetry_Int_Tables_number 14
_symmetry_space_group_name_Hall '-P 2ybc'
_symmetry_space_group_name_H-M 'P 1 21/c 1'
_audit_update_record
;
2015-08-14 deposited with the CCDC.
2016-02-22 downloaded from the CCDC.
;
_cell_angle_alpha 90.0000
_cell_angle_beta 125.8402
_cell_angle_gamma 90.0000
_cell_formula_units_Z 4
_cell_length_a 10.8484
_cell_length_b 14.3701
_cell_length_c 13.0037
_cell_measurement_reflns_used 1614
_cell_measurement_temperature 298.15
_cell_measurement_theta_max 45.00
_cell_measurement_theta_min 5.00
_cell_volume 1643.340
_diffrn_ambient_temperature 298.15
_diffrn_measurement_device_type 'PANalytical X'Pert PRO'
_diffrn_radiation_monochromator none
_diffrn_radiation_type 'Cu K\a~1~'
_diffrn_radiation_wavelength 1.5406
_diffrn_reflns_limit_h_max 5
_diffrn_reflns_limit_h_min 0
_diffrn_reflns_limit_k_max 6
_diffrn_reflns_limit_k_min 0
_diffrn_reflns_limit_l_max 5
_diffrn_reflns_limit_l_min -6
_diffrn_reflns_number 3250
_diffrn_reflns_theta_max 45.00
_diffrn_reflns_theta_min 5.00
_diffrn_source 'ceremic X-ray tube'
_diffrn_source_type 'long fine focus'
_exptl_absorpt_correction_type none
_exptl_crystal_density_method 'not measured'
_exptl_crystal_F_000 968
_pd_char_colour white
_pd_proc_ls_background_function 'polynomial order'
_pd_proc_ls_profile_function pseudo-Voigt
_pd_proc_ls_prof_R_factor 4.75
_pd_proc_ls_prof_wR_factor 7.15
_refine_ls_goodness_of_fit_all 0.894
_refine_ls_matrix_type full
_refine_ls_number_reflns 234
_refine_ls_number_restraints 0
_cod_data_source_file c5ce02402a2.cif
_cod_data_source_block rietveld
_cod_depositor_comments 'Adding full bibliography for 7224350--7224351.cif.'
_cod_original_sg_symbol_H-M P21/C
_cod_database_code 7224351

loop_
_symmetry_equiv_pos_as_xyz
x,y,z
-x,y+1/2,-z+1/2
-x,-y,-z
x,-y+1/2,z+1/2

loop_
_atom_site_label
_atom_site_type_symbol
_atom_site_fract_x
_atom_site_fract_y
_atom_site_fract_z
_atom_site_U_iso_or_equiv
_atom_site_adp_type
_atom_site_occupancy
C1 C -0.17091 -0.49246 -0.08860 0.00000 Uiso 1.00
C2 C -0.13798 -0.39913 -0.05596 0.00000 Uiso 1.00
C3 C -0.16413 -0.35720 0.02560 0.00000 Uiso 1.00
C4 C -0.22867 -0.40621 0.07674 0.00000 Uiso 1.00
C5 C -0.25702 -0.50083 0.04477 0.00000 Uiso 1.00
C6 C -0.22934 -0.54243 -0.03515 0.00000 Uiso 1.00
C7 C -0.15576 -0.53819 -0.18422 0.00000 Uiso 1.00
S8 S -0.32845 -0.34906 0.12903 0.00000 Uiso 1.00
N9 N -0.40734 -0.26066 0.02752 0.00000 Uiso 1.00
C10 C -0.55188 -0.27387 -0.07177 0.00000 Uiso 1.00
N11 N -0.57988 -0.24817 -0.18334 0.00000 Uiso 1.00
N12 N -0.59522 -0.32064 -0.26253 0.00000 Uiso 1.00
C13 C -0.55637 -0.41336 -0.20847 0.00000 Uiso 1.00
C14 C -0.53568 -0.47091 -0.29505 0.00000 Uiso 1.00
C15 C -0.48831 -0.39860 -0.35342 0.00000 Uiso 1.00
C16 C -0.48654 -0.30728 -0.29118 0.00000 Uiso 1.00
C17 C -0.61490 -0.40416 -0.49608 0.00000 Uiso 1.00
C18 C -0.69192 -0.49792 -0.51834 0.00000 Uiso 1.00
C19 C -0.68856 -0.50995 -0.40190 0.00000 Uiso 1.00
O20 O -0.43852 -0.41216 0.11235 0.00000 Uiso 1.00
O21 O -0.22993 -0.30890 0.25004 0.00000 Uiso 1.00
O22 O -0.65230 -0.29799 -0.06307 0.00000 Uiso 1.00
H23 H -0.09488 -0.35776 -0.09946 0.00000 Uiso 1.00
H24 H -0.14468 -0.28264 0.04029 0.00000 Uiso 1.00
H25 H -0.31935 -0.54152 0.07113 0.00000 Uiso 1.00
H26 H -0.26803 -0.61402 -0.06694 0.00000 Uiso 1.00
H27 H -0.07107 -0.50374 -0.19149 0.00000 Uiso 1.00
H28 H -0.26572 -0.53663 -0.27698 0.00000 Uiso 1.00
H29 H -0.12470 -0.61186 -0.16333 0.00000 Uiso 1.00
H30 H -0.40804 -0.21385 0.08308 0.00000 Uiso 1.00
H31 H -0.49858 -0.20373 -0.16527 0.00000 Uiso 1.00
H32 H -0.64506 -0.43997 -0.20153 0.00000 Uiso 1.00
H33 H -0.45331 -0.41195 -0.11374 0.00000 Uiso 1.00
H34 H -0.45734 -0.52939 -0.24834 0.00000 Uiso 1.00
H35 H -0.37611 -0.41142 -0.33159 0.00000 Uiso 1.00
H36 H -0.37236 -0.29363 -0.20412 0.00000 Uiso 1.00
H37 H -0.52185 -0.24524 -0.35042 0.00000 Uiso 1.00
H38 H -0.57810 -0.39374 -0.55757 0.00000 Uiso 1.00
H39 H -0.69806 -0.34990 -0.51977 0.00000 Uiso 1.00
H40 H -0.62673 -0.55356 -0.52239 0.00000 Uiso 1.00
H41 H -0.80796 -0.49866 -0.60567 0.00000 Uiso 1.00
H42 H -0.78037 -0.46748 -0.41492 0.00000 Uiso 1.00
H43 H -0.69999 -0.58152 -0.38020 0.00000 Uiso 1.00
O44 O 0.05550 -0.15630 -0.10982 0.00000 Uiso 1.00
C45 C 0.06816 -0.18962 -0.00674 0.00000 Uiso 1.00
O46 O 0.13643 -0.25864 0.05138 0.00000 Uiso 1.00
C47 C -0.02126 -0.12841 0.02123 0.00000 Uiso 1.00
H48 H -0.13138 -0.16355 -0.02548 0.00000 Uiso 1.00
H49 H -0.04076 -0.06175 -0.02493 0.00000 Uiso 1.00
C50 C 0.06326 -0.11662 0.16395 0.00000 Uiso 1.00
O51 O 0.10127 -0.02226 0.19990 0.00000 Uiso 1.00
H52 H 0.16568 -0.16056 0.21641 0.00000 Uiso 1.00
C53 C -0.03118 -0.15012 0.21216 0.00000 Uiso 1.00
O54 O -0.16534 -0.16261 0.15316 0.00000 Uiso 1.00
O55 O 0.06571 -0.17153 0.33634 0.00000 Uiso 1.00
H56 H 0.16976 -0.15364 0.37206 0.00000 Uiso 1.00
H57 H 0.09865 -0.20192 -0.13488 0.00000 Uiso 1.00
H58 H 0.16717 -0.00427 0.17730 0.00000 Uiso 1.00

loop_
_geom_bond_atom_site_label_1
_geom_bond_atom_site_label_2
_geom_bond_distance
C1 C2 1.389
C1 C6 1.384
C1 C7 1.498
C2 C3 1.386
C2 H23 1.096
C3 C4 1.405
C3 H24 1.087
C4 C5 1.402
C4 S8 1.781
C5 C6 1.376
C5 H25 1.090
C6 H26 1.096
C7 H27 1.095
C7 H28 1.092
C7 H29 1.096
S8 N9 1.663
S8 O20 1.411
S8 O21 1.408
N9 C10 1.338
N9 H30 0.990
C10 N11 1.348
C10 O22 1.210
N11 N12 1.404
N11 H31 0.999
N12 C13 1.449
N12 C16 1.442
C13 C14 1.516
C13 H32 1.087
C13 H33 1.075
C14 C15 1.542
C14 C19 1.516
C14 H34 1.092
C15 C16 1.536
C15 C17 1.533
C15 H35 1.092
C16 H36 1.101
C16 H37 1.091
C17 C18 1.521
C17 H38 1.093
C17 H39 1.091
C18 C19 1.503
C18 H40 1.089
C18 H41 1.096
C19 H42 1.094
C19 H43 1.093
O44 C45 1.353
O44 H57 0.966
C45 O46 1.203
C45 C47 1.503
C47 H48 1.096
C47 H49 1.083
C47 C50 1.523
C50 O51 1.415
C50 H52 1.101
C50 C53 1.558
O51 H58 0.954
C53 O54 1.196
C53 O55 1.349
O55 H56 0.971
